data_8102891
loop_
_publ_author_name
'B. C. Chan'
'P. L. Feng'
'Z. Hulvey'
'L. Polykova'
'R. F. Hess'
'K. D. Abney'
'P. K. Dorhout'

_publ_section_title
;
Crystal structure of tetracesium octaselenidodisilicate, Cs~4~Si~2~Se~8~
;
_journal_issue 1
_journal_name_full 'Zeitschrift f\"ur Kristallographie - New Crystal Structures'
_journal_page_first 12
_journal_page_last 12
_journal_volume 220
_journal_year 2005
_chemical_formula_sum 'Cs4 Se8 Si2'
_chemical_formula_weight 875.57
_chemical_name_systematic 'Tetracesium octaselenidodisilicate'
_space_group_IT_number 12
_symmetry_cell_setting monoclinic
_symmetry_space_group_name_Hall '-C 2y'
_symmetry_space_group_name_H-M 'C 1 2/m 1'
_atom_sites_solution_hydrogens geom
_atom_sites_solution_primary direct
_atom_sites_solution_secondary difmap
_audit_creation_method SHELXL-97
_cell_angle_alpha 90.00
_cell_angle_beta 121.833(2)
_cell_angle_gamma 90.00
_cell_formula_units_Z 2
_cell_length_a 15.148(3)
_cell_length_b 7.5988(14)
_cell_length_c 10.0568(18)
_cell_measurement_temperature 298(2)
_cell_volume 983.5(3)
_computing_cell_refinement 'Bruker SMART'
_computing_data_collection 'Bruker SMART'
_computing_data_reduction 'Bruker SAINT'
_computing_molecular_graphics 'Bruker SHELXTL'
_computing_publication_material 'Bruker SHELXTL'
_computing_structure_refinement 'SHELXL-97 (Sheldrick, 1997)'
_computing_structure_solution 'SHELXS-97 (Sheldrick, 1990)'
_diffrn_ambient_temperature 298(2)
_diffrn_measured_fraction_theta_full 0.999
_diffrn_measured_fraction_theta_max 0.999
_diffrn_measurement_device_type 'Bruker SMART CCD'
_diffrn_measurement_method 'phi and omega scans'
_diffrn_radiation_monochromator graphite
_diffrn_radiation_source 'fine-focus sealed tube'
_diffrn_radiation_type MoK\a
_diffrn_radiation_wavelength 0.71073
_diffrn_reflns_av_R_equivalents 0.0243
_diffrn_reflns_av_sigmaI/netI 0.0231
_diffrn_reflns_limit_h_max 16
_diffrn_reflns_limit_h_min -16
_diffrn_reflns_limit_k_max 8
_diffrn_reflns_limit_k_min -8
_diffrn_reflns_limit_l_max 9
_diffrn_reflns_limit_l_min -11
_diffrn_reflns_number 3106
_diffrn_reflns_theta_full 23.25
_diffrn_reflns_theta_max 23.25
_diffrn_reflns_theta_min 2.38
_exptl_absorpt_coefficient_mu 14.778
_exptl_absorpt_correction_T_max 1
_exptl_absorpt_correction_T_min 0.658551
_exptl_absorpt_correction_type SADABS
_exptl_crystal_colour clear
_exptl_crystal_density_diffrn 2.957
_exptl_crystal_density_method 'not measured'
_exptl_crystal_description block
_exptl_crystal_F_000 740
_exptl_crystal_size_max 0.15
_exptl_crystal_size_mid 0.15
_exptl_crystal_size_min 0.10
_refine_diff_density_max 1.061
_refine_diff_density_min -0.897
_refine_diff_density_rms 0.217
_refine_ls_extinction_method none
_refine_ls_goodness_of_fit_ref 1.595
_refine_ls_hydrogen_treatment mixed
_refine_ls_matrix_type full
_refine_ls_number_parameters 40
_refine_ls_number_reflns 772
_refine_ls_number_restraints 0
_refine_ls_restrained_S_all 1.595
_refine_ls_R_factor_all 0.0301
_refine_ls_R_factor_gt 0.0278
_refine_ls_shift/su_max 0.000
_refine_ls_shift/su_mean 0.000
_refine_ls_structure_factor_coef Fsqd
_refine_ls_weighting_details 'calc w=1/[\s^2^(Fo^2^)+(0.0254P)^2^+0.0000P] where P=(Fo^2^+2Fc^2^)/3'
_refine_ls_weighting_scheme calc
_refine_ls_wR_factor_gt 0.0679
_refine_ls_wR_factor_ref 0.0683
_reflns_number_gt 720
_reflns_number_total 772
_reflns_threshold_expression >2sigma(I)
_cod_data_source_file 409815.cff
_cod_data_source_block pdcd244
_cod_original_sg_symbol_H-M C2/m
_cod_original_formula_sum 'Cs4 Si2 Se8'
_cod_database_code 8102891

loop_
_symmetry_equiv_pos_as_xyz
'x, y, z'
'-x, y, -z'
'x+1/2, y+1/2, z'
'-x+1/2, y+1/2, -z'
'-x, -y, -z'
'x, -y, z'
'-x+1/2, -y+1/2, -z'
'x+1/2, -y+1/2, z'

loop_
_atom_site_label
_atom_site_type_symbol
_atom_site_fract_x
_atom_site_fract_y
_atom_site_fract_z
_atom_site_U_iso_or_equiv
_atom_site_adp_type
_atom_site_occupancy
_atom_site_symmetry_multiplicity
_atom_site_Wyckoff_symbol
_atom_site_calc_flag
_atom_site_refinement_flags
_atom_site_disorder_assembly
_atom_site_disorder_group
Cs1 Cs 0.41163(5) 0.0000 0.14620(8) 0.0321(2) Uani 1 4 i d S . .
Cs2 Cs 0.15960(5) 0.0000 0.28145(8) 0.0320(2) Uani 1 4 i d S . .
Se1 Se 0.31214(8) 0.0000 -0.26844(13) 0.0315(3) Uani 1 4 i d S . .
Se2 Se 0.12580(8) 0.0000 -0.11078(13) 0.0290(3) Uani 1 4 i d S . .
Se3 Se 0.08779(6) 0.24308(8) -0.46476(9) 0.0256(3) Uani 1 8 j d . . .
Si1 Si 0.1553(2) 0.0000 -0.3018(3) 0.0223(7) Uani 1 4 i d S . .

loop_
_atom_site_aniso_label
_atom_site_aniso_U_11
_atom_site_aniso_U_22
_atom_site_aniso_U_33
_atom_site_aniso_U_23
_atom_site_aniso_U_13
_atom_site_aniso_U_12
Cs1 0.0321(4) 0.0352(4) 0.0277(4) 0.000 0.0150(3) 0.000
Cs2 0.0325(4) 0.0347(4) 0.0330(4) 0.000 0.0201(3) 0.000
Se1 0.0237(6) 0.0399(7) 0.0328(7) 0.000 0.0160(5) 0.000
Se2 0.0296(6) 0.0365(6) 0.0247(6) 0.000 0.0169(5) 0.000
Se3 0.0267(4) 0.0229(5) 0.0281(5) 0.0008(3) 0.0150(4) -0.0026(3)
Si1 0.0232(14) 0.0220(14) 0.0219(15) 0.000 0.0119(12) 0.000

loop_
_atom_type_symbol
_atom_type_description
_atom_type_scat_dispersion_real
_atom_type_scat_dispersion_imag
_atom_type_scat_source
Si Si 0.0817 0.0704 'International Tables Vol C Tables 4.2.6.8 and 6.1.1.4'
Se Se -0.0929 2.2259 'International Tables Vol C Tables 4.2.6.8 and 6.1.1.4'
Cs Cs -0.3680 2.1192 'International Tables Vol C Tables 4.2.6.8 and 6.1.1.4'

loop_
_geom_angle_atom_site_label_1
_geom_angle_atom_site_label_2
_geom_angle_atom_site_label_3
_geom_angle
_geom_angle_site_symmetry_1
_geom_angle_site_symmetry_3
_geom_angle_publ_flag
Se1 Cs1 Se1 95.40(3) . 5_655 ?
Se1 Cs1 Se2 64.55(3) . . ?
Se1 Cs1 Se2 159.95(4) 5_655 . ?
Se1 Cs1 Se3 143.02(2) . 7 ?
Se1 Cs1 Se3 102.97(2) 5_655 7 ?
Se2 Cs1 Se3 94.10(3) . 7 ?
Se1 Cs1 Se3 143.02(2) . 4_545 ?
Se1 Cs1 Se3 102.97(2) 5_655 4_545 ?
Se2 Cs1 Se3 94.10(3) . 4_545 ?
Se3 Cs1 Se3 62.79(3) 7 4_545 ?
Se1 Cs1 Se2 86.642(19) . 7_545 ?
Se1 Cs1 Se2 96.74(2) 5_655 7_545 ?
Se2 Cs1 Se2 82.728(19) . 7_545 ?
Se3 Cs1 Se2 121.99(3) 7 7_545 ?
Se3 Cs1 Se2 59.75(2) 4_545 7_545 ?
Se1 Cs1 Se2 86.642(19) . 7 ?
Se1 Cs1 Se2 96.74(2) 5_655 7 ?
Se2 Cs1 Se2 82.729(19) . 7 ?
Se3 Cs1 Se2 59.75(2) 7 7 ?
Se3 Cs1 Se2 121.99(3) 4_545 7 ?
Se2 Cs1 Se2 165.45(4) 7_545 7 ?
Se1 Cs1 Se3 143.74(2) . 8_556 ?
Se1 Cs1 Se3 67.05(2) 5_655 8_556 ?
Se2 Cs1 Se3 129.15(3) . 8_556 ?
Se3 Cs1 Se3 35.93(2) 7 8_556 ?
Se3 Cs1 Se3 73.23(3) 4_545 8_556 ?
Se2 Cs1 Se3 125.38(3) 7_545 8_556 ?
Se2 Cs1 Se3 65.57(2) 7 8_556 ?
Se1 Cs1 Se3 143.74(2) . 3_546 ?
Se1 Cs1 Se3 67.05(2) 5_655 3_546 ?
Se2 Cs1 Se3 129.15(3) . 3_546 ?
Se3 Cs1 Se3 73.23(3) 7 3_546 ?
Se3 Cs1 Se3 35.93(2) 4_545 3_546 ?
Se2 Cs1 Se3 65.57(2) 7_545 3_546 ?
Se2 Cs1 Se3 125.38(3) 7 3_546 ?
Se3 Cs1 Se3 60.04(3) 8_556 3_546 ?
Se1 Cs1 Si1 32.55(5) . . ?
Se1 Cs1 Si1 127.94(5) 5_655 . ?
Se2 Cs1 Si1 32.00(5) . . ?
Se3 Cs1 Si1 120.76(4) 7 . ?
Se3 Cs1 Si1 120.76(4) 4_545 . ?
Se2 Cs1 Si1 83.697(19) 7_545 . ?
Se2 Cs1 Si1 83.697(19) 7 . ?
Se3 Cs1 Si1 148.149(19) 8_556 . ?
Se3 Cs1 Si1 148.149(19) 3_546 . ?
Se1 Cs1 Cs2 115.35(3) . . ?
Se1 Cs1 Cs2 149.25(3) 5_655 . ?
Se2 Cs1 Cs2 50.80(3) . . ?
Se3 Cs1 Cs2 52.124(16) 7 . ?
Se3 Cs1 Cs2 52.124(16) 4_545 . ?
Se2 Cs1 Cs2 85.62(2) 7_545 . ?
Se2 Cs1 Cs2 85.62(2) 7 . ?
Se3 Cs1 Cs2 86.55(2) 8_556 . ?
Se3 Cs1 Cs2 86.55(2) 3_546 . ?
Si1 Cs1 Cs2 82.80(5) . . ?
Se1 Cs1 Cs1 48.37(2) . 5_655 ?
Se1 Cs1 Cs1 47.03(2) 5_655 5_655 ?
Se2 Cs1 Cs1 112.92(3) . 5_655 ?
Se3 Cs1 Cs1 139.08(2) 7 5_655 ?
Se3 Cs1 Cs1 139.08(2) 4_545 5_655 ?
Se2 Cs1 Cs1 92.58(2) 7_545 5_655 ?
Se2 Cs1 Cs1 92.58(2) 7 5_655 ?
Se3 Cs1 Cs1 107.45(3) 8_556 5_655 ?
Se3 Cs1 Cs1 107.45(3) 3_546 5_655 ?
Si1 Cs1 Cs1 80.91(5) . 5_655 ?
Cs2 Cs1 Cs1 163.72(2) . 5_655 ?
Se2 Cs2 Se2 91.98(3) . 5 ?
Se2 Cs2 Se3 143.09(2) . 1_556 ?
Se2 Cs2 Se3 68.26(2) 5 1_556 ?
Se2 Cs2 Se3 143.09(2) . 6_556 ?
Se2 Cs2 Se3 68.26(2) 5 6_556 ?
Se3 Cs2 Se3 59.07(3) 1_556 6_556 ?
Se2 Cs2 Se3 93.15(3) . 7 ?
Se2 Cs2 Se3 148.591(14) 5 7 ?
Se3 Cs2 Se3 89.78(2) 1_556 7 ?
Se3 Cs2 Se3 120.21(2) 6_556 7 ?
Se2 Cs2 Se3 93.15(3) . 4_545 ?
Se2 Cs2 Se3 148.591(14) 5 4_545 ?
Se3 Cs2 Se3 120.21(2) 1_556 4_545 ?
Se3 Cs2 Se3 89.78(2) 6_556 4_545 ?
Se3 Cs2 Se3 61.90(3) 7 4_545 ?
Se2 Cs2 Se1 85.34(2) . 7 ?
Se2 Cs2 Se1 96.195(19) 5 7 ?
Se3 Cs2 Se1 67.20(2) 1_556 7 ?
Se3 Cs2 Se1 126.13(3) 6_556 7 ?
Se3 Cs2 Se1 53.47(2) 7 7 ?
Se3 Cs2 Se1 115.10(3) 4_545 7 ?
Se2 Cs2 Se1 85.34(2) . 7_545 ?
Se2 Cs2 Se1 96.195(19) 5 7_545 ?
Se3 Cs2 Se1 126.13(3) 1_556 7_545 ?
Se3 Cs2 Se1 67.20(2) 6_556 7_545 ?
Se3 Cs2 Se1 115.10(3) 7 7_545 ?
Se3 Cs2 Se1 53.47(2) 4_545 7_545 ?
Se1 Cs2 Se1 164.73(4) 7 7_545 ?
Se2 Cs2 Se1 156.06(3) . 1_556 ?
Se2 Cs2 Se1 111.96(3) 5 1_556 ?
Se3 Cs2 Se1 53.73(2) 1_556 1_556 ?
Se3 Cs2 Se1 53.73(2) 6_556 1_556 ?
Se3 Cs2 Se1 66.58(2) 7 1_556 ?
Se3 Cs2 Se1 66.58(2) 4_545 1_556 ?
Se1 Cs2 Se1 91.81(2) 7 1_556 ?
Se1 Cs2 Se1 91.81(2) 7_545 1_556 ?
Se2 Cs2 Si1 172.49(5) . 1_556 ?
Se2 Cs2 Si1 80.52(5) 5 1_556 ?
Se3 Cs2 Si1 33.12(2) 1_556 1_556 ?
Se3 Cs2 Si1 33.12(2) 6_556 1_556 ?
Se3 Cs2 Si1 93.29(4) 7 1_556 ?
Se3 Cs2 Si1 93.29(4) 4_545 1_556 ?
Se1 Cs2 Si1 95.41(2) 7 1_556 ?
Se1 Cs2 Si1 95.41(2) 7_545 1_556 ?
Se1 Cs2 Si1 31.44(4) 1_556 1_556 ?
Se2 Cs2 Cs1 50.62(2) . . ?
Se2 Cs2 Cs1 142.60(3) 5 . ?
Se3 Cs2 Cs1 140.572(18) 1_556 . ?
Se3 Cs2 Cs1 140.572(18) 6_556 . ?
Se3 Cs2 Cs1 51.190(19) 7 . ?
Se3 Cs2 Cs1 51.190(19) 4_545 . ?
Se1 Cs2 Cs1 82.37(2) 7 . ?
Se1 Cs2 Cs1 82.37(2) 7_545 . ?
Se1 Cs2 Cs1 105.44(3) 1_556 . ?
Si1 Cs2 Cs1 136.88(4) 1_556 . ?
Se2 Cs2 Cs1 92.770(18) . 3_445 ?
Se2 Cs2 Cs1 49.484(12) 5 3_445 ?
Se3 Cs2 Cs1 96.52(2) 1_556 3_445 ?
Se3 Cs2 Cs1 50.535(17) 6_556 3_445 ?
Se3 Cs2 Cs1 160.562(16) 7 3_445 ?
Se3 Cs2 Cs1 99.296(19) 4_545 3_445 ?
Se1 Cs2 Cs1 145.60(2) 7 3_445 ?
Se1 Cs2 Cs1 47.08(2) 7_545 3_445 ?
Se1 Cs2 Cs1 102.645(18) 1_556 3_445 ?
Si1 Cs2 Cs1 82.38(3) 1_556 3_445 ?
Cs1 Cs2 Cs1 122.130(15) . 3_445 ?
Si1 Se1 Cs1 86.33(8) . . ?
Si1 Se1 Cs1 170.93(9) . 5_655 ?
Cs1 Se1 Cs1 84.60(3) . 5_655 ?
Si1 Se1 Cs2 97.17(2) . 7 ?
Cs1 Se1 Cs2 93.06(2) . 7 ?
Cs1 Se1 Cs2 83.33(2) 5_655 7 ?
Si1 Se1 Cs2 97.17(2) . 7_545 ?
Cs1 Se1 Cs2 93.06(2) . 7_545 ?
Cs1 Se1 Cs2 83.33(2) 5_655 7_545 ?
Cs2 Se1 Cs2 164.73(4) 7 7_545 ?
Si1 Se1 Cs2 83.76(8) . 1_554 ?
Cs1 Se1 Cs2 170.09(4) . 1_554 ?
Cs1 Se1 Cs2 105.31(3) 5_655 1_554 ?
Cs2 Se1 Cs2 88.19(2) 7 1_554 ?
Cs2 Se1 Cs2 88.19(2) 7_545 1_554 ?
Si1 Se2 Cs1 84.70(8) . . ?
Si1 Se2 Cs2 163.28(8) . . ?
Cs1 Se2 Cs2 78.58(3) . . ?
Si1 Se2 Cs2 108.70(8) . 5 ?
Cs1 Se2 Cs2 166.60(4) . 5 ?
Cs2 Se2 Cs2 88.02(3) . 5 ?
Si1 Se2 Cs1 90.41(2) . 7_545 ?
Cs1 Se2 Cs1 97.272(19) . 7_545 ?
Cs2 Se2 Cs1 91.70(2) . 7_545 ?
Cs2 Se2 Cs1 82.989(19) 5 7_545 ?
Si1 Se2 Cs1 90.41(2) . 7 ?
Cs1 Se2 Cs1 97.271(19) . 7 ?
Cs2 Se2 Cs1 91.70(2) . 7 ?
Cs2 Se2 Cs1 82.989(19) 5 7 ?
Cs1 Se2 Cs1 165.45(4) 7_545 7 ?
Si1 Se3 Se3 102.64(8) . 2_554 ?
Si1 Se3 Cs2 84.87(7) . 1_554 ?
Se3 Se3 Cs2 118.73(4) 2_554 1_554 ?
Si1 Se3 Cs1 90.54(7) . 7 ?
Se3 Se3 Cs1 75.60(4) 2_554 7 ?
Cs2 Se3 Cs1 165.58(3) 1_554 7 ?
Si1 Se3 Cs2 96.36(7) . 7 ?
Se3 Se3 Cs2 146.32(2) 2_554 7 ?
Cs2 Se3 Cs2 90.22(2) 1_554 7 ?
Cs1 Se3 Cs2 76.69(2) 7 7 ?
Si1 Se3 Cs1 157.03(6) . 3_454 ?
Se3 Se3 Cs1 68.47(3) 2_554 3_454 ?
Cs2 Se3 Cs1 81.62(3) 1_554 3_454 ?
Cs1 Se3 Cs1 106.77(3) 7 3_454 ?
Cs2 Se3 Cs1 102.16(2) 7 3_454 ?
Se2 Si1 Se1 124.42(13) . . ?
Se2 Si1 Se3 113.72(9) . 6 ?
Se1 Si1 Se3 98.32(9) . 6 ?
Se2 Si1 Se3 113.72(9) . . ?
Se1 Si1 Se3 98.32(9) . . ?
Se3 Si1 Se3 105.63(11) 6 . ?
Se2 Si1 Cs1 63.30(7) . . ?
Se1 Si1 Cs1 61.12(7) . . ?
Se3 Si1 Cs1 125.71(6) 6 . ?
Se3 Si1 Cs1 125.71(6) . . ?
Se2 Si1 Cs2 170.78(11) . 1_554 ?
Se1 Si1 Cs2 64.80(8) . 1_554 ?
Se3 Si1 Cs2 62.01(7) 6 1_554 ?
Se3 Si1 Cs2 62.01(7) . 1_554 ?
Cs1 Si1 Cs2 125.92(7) . 1_554 ?

loop_
_geom_bond_atom_site_label_1
_geom_bond_atom_site_label_2
_geom_bond_distance
_geom_bond_site_symmetry_2
_geom_bond_publ_flag
Cs1 Se1 3.6097(15) . ?
Cs1 Se1 3.6871(14) 5_655 ?
Cs1 Se2 3.6908(14) . ?
Cs1 Se3 3.7476(11) 7 ?
Cs1 Se3 3.7476(11) 4_545 ?
Cs1 Se2 3.8302(7) 7_545 ?
Cs1 Se2 3.8302(7) 7 ?
Cs1 Se3 3.9021(11) 8_556 ?
Cs1 Se3 3.9021(11) 3_546 ?
Cs1 Si1 4.114(3) . ?
Cs1 Cs2 4.6802(13) . ?
Cs1 Cs1 4.9113(16) 5_655 ?
Cs2 Se2 3.7002(15) . ?
Cs2 Se2 3.7162(15) 5 ?
Cs2 Se3 3.7468(11) 1_556 ?
Cs2 Se3 3.7468(11) 6_556 ?
Cs2 Se3 3.7963(11) 7 ?
Cs2 Se3 3.7963(11) 4_545 ?
Cs2 Se1 3.8334(7) 7 ?
Cs2 Se1 3.8334(7) 7_545 ?
Cs2 Se1 3.8466(16) 1_556 ?
Cs2 Si1 4.226(3) 1_556 ?
Cs2 Cs1 5.0006(9) 3_445 ?
Se1 Si1 2.218(3) . ?
Se1 Cs1 3.6871(14) 5_655 ?
Se1 Cs2 3.8334(7) 7 ?
Se1 Cs2 3.8334(7) 7_545 ?
Se1 Cs2 3.8466(16) 1_554 ?
Se2 Si1 2.190(3) . ?
Se2 Cs2 3.7162(15) 5 ?
Se2 Cs1 3.8302(7) 7_545 ?
Se2 Cs1 3.8302(7) 7 ?
Se3 Si1 2.3185(18) . ?
Se3 Se3 2.3638(16) 2_554 ?
Se3 Cs2 3.7468(11) 1_554 ?
Se3 Cs1 3.7476(11) 7 ?
Se3 Cs2 3.7963(11) 7 ?
Se3 Cs1 3.9021(11) 3_454 ?
Si1 Se3 2.3185(18) 6 ?
Si1 Cs2 4.226(3) 1_554 ?
